data_7102079
loop_
_publ_author_name
'Rosokha, Sergiy V.'
'Lu, Jianjiang'
'Rosokha, Tetyana Y.'
'Kochi, Jay K.'

_publ_section_title
;
 Halogen-bonded assembly of hybrid inorganic/organic 3D-networks from
 dibromocuprate salts and tetrabromomethane
;
_journal_coden_ASTM CHCOFS
_journal_issue 32
_journal_name_full
;
 Chemical Communications (Cambridge, United Kingdom)
;
_journal_page_first 3383
_journal_page_last 3385
_journal_paper_doi 10.1039/b705882a
_journal_year 2007
_chemical_formula_moiety 'C12 H28 N, 2(C Br4), Br2 Cu'
_chemical_formula_sum 'C7 H14 Br5 Cu0.5 N0.5'
_chemical_formula_weight 536.51
_space_group_IT_number 15
_symmetry_cell_setting monoclinic
_symmetry_space_group_name_Hall '-C 2yc'
_symmetry_space_group_name_H-M 'C 1 2/c 1'
_atom_sites_solution_hydrogens geom
_atom_sites_solution_primary direct
_atom_sites_solution_secondary difmap
_audit_creation_method SHELXL-97
_cell_angle_alpha 90.00
_cell_angle_beta 102.994(8)
_cell_angle_gamma 90.00
_cell_formula_units_Z 8
_cell_length_a 12.022(4)
_cell_length_b 12.703(4)
_cell_length_c 19.990(7)
_cell_measurement_reflns_used 2767
_cell_measurement_temperature 173(2)
_cell_measurement_theta_max 26.58
_cell_measurement_theta_min 2.36
_cell_volume 2974.7(17)
_computing_cell_refinement 'SAINT (Bruker, 2003)'
_computing_data_collection 'SMART (Bruker, 2003)'
_computing_data_reduction 'SAINT & SADABS (Bruker, 2003)'
_computing_molecular_graphics 'XP (Bruker, 1999)'
_computing_publication_material 'SHELXL, XCIF (Bruker, 1999)'
_computing_structure_refinement SHELXTL
_computing_structure_solution 'SHELXTL (Bruker, 2003)'
_diffrn_ambient_temperature 173(2)
_diffrn_measured_fraction_theta_full 0.971
_diffrn_measured_fraction_theta_max 0.971
_diffrn_measurement_device 'Bruker SMART'
_diffrn_measurement_method 'omega-scan, full sphere'
_diffrn_radiation_monochromator graphite
_diffrn_radiation_source 'fine-focus sealed tube'
_diffrn_radiation_type MoK\a
_diffrn_radiation_wavelength 0.71073
_diffrn_reflns_av_R_equivalents 0.0885
_diffrn_reflns_av_sigmaI/netI 0.0856
_diffrn_reflns_limit_h_max 16
_diffrn_reflns_limit_h_min -17
_diffrn_reflns_limit_k_max 17
_diffrn_reflns_limit_k_min -18
_diffrn_reflns_limit_l_max 28
_diffrn_reflns_limit_l_min -28
_diffrn_reflns_number 22201
_diffrn_reflns_theta_full 30.63
_diffrn_reflns_theta_max 30.63
_diffrn_reflns_theta_min 2.09
_diffrn_standards_decay_% 0
_diffrn_standards_interval_count 0
_diffrn_standards_interval_time 0
_diffrn_standards_number 0
_exptl_absorpt_coefficient_mu 14.170
_exptl_absorpt_correction_T_max 0.1847
_exptl_absorpt_correction_T_min 0.1466
_exptl_absorpt_correction_type multi-scan
_exptl_absorpt_process_details '(SADABS; Bruker, 2003)'
_exptl_crystal_colour colorless
_exptl_crystal_density_diffrn 2.396
_exptl_crystal_density_method 'not measured'
_exptl_crystal_description block
_exptl_crystal_F_000 1992
_exptl_crystal_size_max 0.22
_exptl_crystal_size_mid 0.20
_exptl_crystal_size_min 0.18
_refine_diff_density_max 1.033
_refine_diff_density_min -0.636
_refine_diff_density_rms 0.149
_refine_ls_extinction_method none
_refine_ls_goodness_of_fit_ref 1.001
_refine_ls_hydrogen_treatment constr
_refine_ls_matrix_type full
_refine_ls_number_parameters 178
_refine_ls_number_reflns 4465
_refine_ls_number_restraints 0
_refine_ls_restrained_S_all 1.001
_refine_ls_R_factor_all 0.1078
_refine_ls_R_factor_gt 0.0424
_refine_ls_shift/su_max 0.001
_refine_ls_shift/su_mean 0.000
_refine_ls_structure_factor_coef Fsqd
_refine_ls_weighting_details 'calc w=1/[\s^2^(Fo^2^)+(0.0000P)^2^+2.2278P] where P=(Fo^2^+2Fc^2^)/3'
_refine_ls_weighting_scheme calc
_refine_ls_wR_factor_gt 0.0873
_refine_ls_wR_factor_ref 0.1096
_reflns_number_gt 2416
_reflns_number_total 4465
_reflns_threshold_expression >2sigma(I)
_cod_data_source_file b705882a.txt
_cod_data_source_block II
_cod_original_sg_symbol_H-M C2/c
_cod_original_formula_sum 'C7 H14 Br5 Cu0.50 N0.50'
_cod_database_code 7102079

loop_
_symmetry_equiv_pos_as_xyz
'x, y, z'
'-x, y, -z+1/2'
'x+1/2, y+1/2, z'
'-x+1/2, y+1/2, -z+1/2'
'-x, -y, -z'
'x, -y, z-1/2'
'-x+1/2, -y+1/2, -z'
'x+1/2, -y+1/2, z-1/2'

loop_
_atom_site_label
_atom_site_type_symbol
_atom_site_fract_x
_atom_site_fract_y
_atom_site_fract_z
_atom_site_U_iso_or_equiv
_atom_site_adp_type
_atom_site_occupancy
_atom_site_symmetry_multiplicity
_atom_site_calc_flag
_atom_site_refinement_flags
_atom_site_disorder_assembly
_atom_site_disorder_group
C1 C 0.7506(4) -0.0049(4) 0.4983(2) 0.0364(11) Uani 1 1 d . . .
Br1 Br 0.67188(4) 0.07543(4) 0.55510(2) 0.03792(15) Uani 1 1 d . . .
Br2 Br 0.64197(4) -0.09046(4) 0.43442(3) 0.04499(16) Uani 1 1 d . . .
Br3 Br 0.82522(5) 0.08945(4) 0.44657(3) 0.04922(17) Uani 1 1 d . . .
Br4 Br 0.86082(4) -0.09620(4) 0.55557(3) 0.04969(17) Uani 1 1 d . . .
Br5 Br 0.93391(5) 0.25432(4) 0.34495(3) 0.04568(16) Uani 1 1 d . . .
Cu1 Cu 1.0000 0.25775(6) 0.2500 0.0359(2) Uani 1 2 d S . .
N1 N 1.0000 0.1315(4) 0.7500 0.0476(17) Uani 1 2 d S . .
C2 C 0.9659(11) 0.1743(8) 0.6855(5) 0.034(3) Uani 0.482(9) 1 d P A 1
H2A H 0.8861 0.1990 0.6790 0.041 Uiso 0.482(9) 1 calc PR A 1
H2B H 0.9675 0.1187 0.6510 0.041 Uiso 0.482(9) 1 calc PR A 1
C3 C 1.0394(13) 0.2646(9) 0.6729(8) 0.047(4) Uani 0.482(9) 1 d P A 1
H3A H 1.1211 0.2470 0.6902 0.057 Uiso 0.482(9) 1 calc PR A 1
H3B H 1.0220 0.3282 0.6972 0.057 Uiso 0.482(9) 1 calc PR A 1
C4 C 1.015(2) 0.285(2) 0.5962(9) 0.061(6) Uani 0.482(9) 1 d P A 1
H4A H 1.0417 0.2250 0.5732 0.092 Uiso 0.482(9) 1 calc PR A 1
H4B H 1.0545 0.3489 0.5873 0.092 Uiso 0.482(9) 1 calc PR A 1
H4C H 0.9325 0.2937 0.5787 0.092 Uiso 0.482(9) 1 calc PR A 1
C5 C 0.9080(10) 0.0398(9) 0.7595(6) 0.033(3) Uani 0.482(9) 1 d P A 1
H5A H 0.9062 -0.0129 0.7228 0.040 Uiso 0.482(9) 1 calc PR A 1
H5B H 0.9394 0.0040 0.8036 0.040 Uiso 0.482(9) 1 calc PR A 1
C6 C 0.7863(10) 0.0686(9) 0.7586(5) 0.038(3) Uani 0.482(9) 1 d P A 1
H6A H 0.7834 0.1096 0.8003 0.045 Uiso 0.482(9) 1 calc PR A 1
H6B H 0.7550 0.1129 0.7180 0.045 Uiso 0.482(9) 1 calc PR A 1
C7 C 0.720(3) -0.023(3) 0.7563(9) 0.053(6) Uani 0.482(9) 1 d P A 1
H7A H 0.6393 -0.0043 0.7458 0.080 Uiso 0.482(9) 1 calc PR A 1
H7B H 0.7402 -0.0586 0.8009 0.080 Uiso 0.482(9) 1 calc PR A 1
H7C H 0.7358 -0.0702 0.7207 0.080 Uiso 0.482(9) 1 calc PR A 1
C8 C 1.0255(12) 0.2201(9) 0.6928(6) 0.040(3) Uani 0.518(9) 1 d P A 2
H8A H 0.9780 0.2829 0.6957 0.048 Uiso 0.518(9) 1 calc PR A 2
H8B H 1.1063 0.2423 0.7076 0.048 Uiso 0.518(9) 1 calc PR A 2
C9 C 1.0050(9) 0.1885(7) 0.6186(5) 0.039(3) Uani 0.518(9) 1 d P A 2
H9A H 0.9226 0.1758 0.6000 0.046 Uiso 0.518(9) 1 calc PR A 2
H9B H 1.0470 0.1229 0.6140 0.046 Uiso 0.518(9) 1 calc PR A 2
C10 C 1.047(2) 0.2779(17) 0.5790(11) 0.056(5) Uani 0.518(9) 1 d P A 2
H10A H 1.0139 0.3448 0.5897 0.084 Uiso 0.518(9) 1 calc PR A 2
H10B H 1.0229 0.2642 0.5296 0.084 Uiso 0.518(9) 1 calc PR A 2
H10C H 1.1303 0.2820 0.5923 0.084 Uiso 0.518(9) 1 calc PR A 2
C11 C 0.8886(9) 0.0893(8) 0.7220(6) 0.042(3) Uani 0.518(9) 1 d P A 2
H11A H 0.8897 0.0484 0.6800 0.051 Uiso 0.518(9) 1 calc PR A 2
H11B H 0.8330 0.1475 0.7094 0.051 Uiso 0.518(9) 1 calc PR A 2
C12 C 0.8535(12) 0.0196(10) 0.7740(6) 0.048(3) Uani 0.518(9) 1 d P A 2
H12A H 0.8464 0.0609 0.8148 0.057 Uiso 0.518(9) 1 calc PR A 2
H12B H 0.9108 -0.0366 0.7888 0.057 Uiso 0.518(9) 1 calc PR A 2
C13 C 0.725(3) -0.034(2) 0.7353(9) 0.045(5) Uani 0.518(9) 1 d P A 2
H13A H 0.6680 0.0225 0.7239 0.068 Uiso 0.518(9) 1 calc PR A 2
H13B H 0.7014 -0.0839 0.7665 0.068 Uiso 0.518(9) 1 calc PR A 2
H13C H 0.7320 -0.0699 0.6932 0.068 Uiso 0.518(9) 1 calc PR A 2

loop_
_atom_site_aniso_label
_atom_site_aniso_U_11
_atom_site_aniso_U_22
_atom_site_aniso_U_33
_atom_site_aniso_U_23
_atom_site_aniso_U_13
_atom_site_aniso_U_12
C1 0.025(2) 0.037(3) 0.049(3) -0.003(2) 0.013(2) -0.006(2)
Br1 0.0337(3) 0.0406(3) 0.0423(3) 0.0002(2) 0.0145(2) 0.0077(2)
Br2 0.0369(3) 0.0433(3) 0.0572(3) -0.0116(2) 0.0156(3) -0.0108(2)
Br3 0.0480(4) 0.0507(4) 0.0564(3) -0.0087(3) 0.0274(3) -0.0197(3)
Br4 0.0346(3) 0.0412(3) 0.0731(4) -0.0053(3) 0.0116(3) 0.0091(2)
Br5 0.0587(4) 0.0428(3) 0.0418(3) -0.0067(2) 0.0245(3) -0.0062(3)
Cu1 0.0407(5) 0.0327(5) 0.0370(5) 0.000 0.0147(4) 0.000
N1 0.048(4) 0.019(3) 0.060(4) 0.000 -0.020(3) 0.000
C2 0.056(8) 0.021(6) 0.025(5) -0.002(4) 0.008(5) -0.002(5)
C3 0.054(8) 0.031(8) 0.056(9) 0.001(6) 0.011(7) -0.005(6)
C4 0.072(15) 0.078(13) 0.030(9) 0.015(8) 0.001(8) -0.041(12)
C5 0.041(8) 0.030(6) 0.027(6) 0.012(5) 0.004(5) -0.001(5)
C6 0.034(7) 0.042(7) 0.031(6) 0.010(5) -0.005(5) -0.003(5)
C7 0.076(12) 0.069(13) 0.010(9) -0.008(9) 0.001(11) -0.021(10)
C8 0.045(8) 0.020(6) 0.049(8) 0.006(5) -0.004(6) -0.008(6)
C9 0.049(7) 0.027(5) 0.040(6) 0.000(4) 0.010(5) -0.009(5)
C10 0.070(11) 0.047(8) 0.064(12) 0.017(8) 0.041(9) 0.003(8)
C11 0.043(7) 0.034(6) 0.043(6) 0.008(5) -0.002(5) 0.006(5)
C12 0.058(10) 0.044(7) 0.044(7) 0.017(5) 0.018(7) -0.004(7)
C13 0.070(10) 0.045(8) 0.019(10) -0.004(9) 0.006(10) -0.024(7)

loop_
_atom_type_symbol
_atom_type_description
_atom_type_scat_dispersion_real
_atom_type_scat_dispersion_imag
_atom_type_scat_source
C C 0.0033 0.0016 'International Tables Vol C Tables 4.2.6.8 and 6.1.1.4'
H H 0.0000 0.0000 'International Tables Vol C Tables 4.2.6.8 and 6.1.1.4'
N N 0.0061 0.0033 'International Tables Vol C Tables 4.2.6.8 and 6.1.1.4'
Cu Cu 0.3201 1.2651 'International Tables Vol C Tables 4.2.6.8 and 6.1.1.4'
Br Br -0.2901 2.4595 'International Tables Vol C Tables 4.2.6.8 and 6.1.1.4'

loop_
_geom_angle_atom_site_label_1
_geom_angle_atom_site_label_2
_geom_angle_atom_site_label_3
_geom_angle
_geom_angle_site_symmetry_1
_geom_angle_site_symmetry_3
Br1 C1 Br3 109.6(2) . .
Br1 C1 Br4 109.4(2) . .
Br3 C1 Br4 110.5(2) . .
Br1 C1 Br2 109.7(2) . .
Br3 C1 Br2 108.7(2) . .
Br4 C1 Br2 108.9(2) . .
Br5 Cu1 Br5 177.75(5) . 2_755
C2 N1 C2 133.5(10) . 2_756
C2 N1 C11 124.7(7) . 2_756
C2 N1 C11 74.1(7) 2_756 2_756
C2 N1 C11 74.1(7) . .
C2 N1 C11 124.7(7) 2_756 .
C11 N1 C11 136.1(9) 2_756 .
C2 N1 C5 108.7(7) . .
C2 N1 C5 103.8(6) 2_756 .
C11 N1 C5 106.4(7) 2_756 .
C11 N1 C5 35.7(5) . .
C2 N1 C5 103.7(6) . 2_756
C2 N1 C5 108.7(7) 2_756 2_756
C11 N1 C5 35.7(5) 2_756 2_756
C11 N1 C5 106.4(7) . 2_756
C5 N1 C5 89.9(9) . 2_756
C2 N1 C8 32.7(6) . .
C2 N1 C8 108.2(7) 2_756 .
C11 N1 C8 102.6(6) 2_756 .
C11 N1 C8 106.4(6) . .
C5 N1 C8 141.4(6) . .
C5 N1 C8 99.5(6) 2_756 .
C2 N1 C8 108.2(7) . 2_756
C2 N1 C8 32.7(6) 2_756 2_756
C11 N1 C8 106.4(6) 2_756 2_756
C11 N1 C8 102.6(6) . 2_756
C5 N1 C8 99.5(6) . 2_756
C5 N1 C8 141.4(6) 2_756 2_756
C8 N1 C8 95.9(9) . 2_756
N1 C2 C3 113.3(10) . .
N1 C2 H2A 108.9 . .
C3 C2 H2A 108.9 . .
N1 C2 H2B 108.9 . .
C3 C2 H2B 108.9 . .
H2A C2 H2B 107.7 . .
C2 C3 C4 108.1(12) . .
C2 C3 H3A 110.1 . .
C4 C3 H3A 110.1 . .
C2 C3 H3B 110.1 . .
C4 C3 H3B 110.1 . .
H3A C3 H3B 108.4 . .
C6 C5 N1 120.3(9) . .
C6 C5 H5A 107.3 . .
N1 C5 H5A 107.3 . .
C6 C5 H5B 107.3 . .
N1 C5 H5B 107.3 . .
H5A C5 H5B 106.9 . .
C7 C6 C5 109.8(19) . .
C7 C6 H6A 109.7 . .
C5 C6 H6A 109.7 . .
C7 C6 H6B 109.7 . .
C5 C6 H6B 109.7 . .
H6A C6 H6B 108.2 . .
C9 C8 N1 118.6(8) . .
C9 C8 H8A 107.7 . .
N1 C8 H8A 107.7 . .
C9 C8 H8B 107.7 . .
N1 C8 H8B 107.7 . .
H8A C8 H8B 107.1 . .
C8 C9 C10 108.2(12) . .
C8 C9 H9A 110.1 . .
C10 C9 H9A 110.1 . .
C8 C9 H9B 110.1 . .
C10 C9 H9B 110.1 . .
H9A C9 H9B 108.4 . .
C9 C10 H10A 109.5 . .
C9 C10 H10B 109.5 . .
H10A C10 H10B 109.5 . .
C9 C10 H10C 109.5 . .
H10A C10 H10C 109.5 . .
H10B C10 H10C 109.5 . .
N1 C11 C12 109.6(9) . .
N1 C11 H11A 109.8 . .
C12 C11 H11A 109.8 . .
N1 C11 H11B 109.8 . .
C12 C11 H11B 109.8 . .
H11A C11 H11B 108.2 . .
C11 C12 C13 106.7(11) . .
C11 C12 H12A 110.4 . .
C13 C12 H12A 110.4 . .
C11 C12 H12B 110.4 . .
C13 C12 H12B 110.4 . .
H12A C12 H12B 108.6 . .
C12 C13 H13A 109.5 . .
C12 C13 H13B 109.5 . .
H13A C13 H13B 109.5 . .
C12 C13 H13C 109.5 . .
H13A C13 H13C 109.5 . .
H13B C13 H13C 109.5 . .

loop_
_geom_bond_atom_site_label_1
_geom_bond_atom_site_label_2
_geom_bond_distance
_geom_bond_site_symmetry_2
C1 Br1 1.925(5) .
C1 Br3 1.931(5) .
C1 Br4 1.931(5) .
C1 Br2 1.941(4) .
Br5 Cu1 2.2168(8) .
Cu1 Br5 2.2168(8) 2_755
N1 C2 1.374(9) .
N1 C2 1.374(10) 2_756
N1 C11 1.434(10) 2_756
N1 C11 1.434(10) .
N1 C5 1.646(12) .
N1 C5 1.646(12) 2_756
N1 C8 1.681(12) .
N1 C8 1.681(12) 2_756
C2 C3 1.504(16) .
C2 H2A 0.9900 .
C2 H2B 0.9900 .
C3 C4 1.52(2) .
C3 H3A 0.9900 .
C3 H3B 0.9900 .
C4 H4A 0.9800 .
C4 H4B 0.9800 .
C4 H4C 0.9800 .
C5 C6 1.504(17) .
C5 H5A 0.9900 .
C5 H5B 0.9900 .
C6 C7 1.40(3) .
C6 H6A 0.9900 .
C6 H6B 0.9900 .
C7 H7A 0.9800 .
C7 H7B 0.9800 .
C7 H7C 0.9800 .
C8 C9 1.502(16) .
C8 H8A 0.9900 .
C8 H8B 0.9900 .
C9 C10 1.53(2) .
C9 H9A 0.9900 .
C9 H9B 0.9900 .
C10 H10A 0.9800 .
C10 H10B 0.9800 .
C10 H10C 0.9800 .
C11 C12 1.497(15) .
C11 H11A 0.9900 .
C11 H11B 0.9900 .
C12 C13 1.70(3) .
C12 H12A 0.9900 .
C12 H12B 0.9900 .
C13 H13A 0.9800 .
C13 H13B 0.9800 .
C13 H13C 0.9800 .
